data_7242809
loop_
_publ_author_name
'Drozd, Ksenia V.'
'Manin, Alex N.'
'Voronin, Alexander P.'
'Boycov, Denis'
'Andrei, Churakov'
'Perlovich, German L.'

_publ_section_title
;
 A combined experimental and theoretical study of miconazole salts and
 cocrystals: crystal structures, DFT computations, formation
 thermodynamics and solubility improvement
;
_journal_name_full 'Physical Chemistry Chemical Physics'
_journal_paper_doi 10.1039/D1CP00956G
_journal_year 2021
_chemical_formula_moiety 'C18 H14 Cl4 N2 O, 0.5(H2 O)'
_chemical_formula_sum 'C18 H15 Cl4 N2 O1.5'
_chemical_formula_weight 425.12
_space_group_crystal_system monoclinic
_space_group_IT_number 14
_space_group_name_Hall '-P 2yn'
_space_group_name_H-M_alt 'P 1 21/n 1'
_atom_sites_solution_hydrogens mixed
_atom_sites_solution_primary direct
_atom_sites_solution_secondary difmap
_audit_creation_method SHELXL-2016/6
_audit_update_record
;
2020-11-09 deposited with the CCDC.	2021-05-10 downloaded from the CCDC.
;
_cell_angle_alpha 90
_cell_angle_beta 91.2751(16)
_cell_angle_gamma 90
_cell_formula_units_Z 8
_cell_length_a 7.9812(4)
_cell_length_b 32.6965(16)
_cell_length_c 14.5964(7)
_cell_measurement_reflns_used 9897
_cell_measurement_temperature 150(2)
_cell_measurement_theta_max 30.518
_cell_measurement_theta_min 2.628
_cell_volume 3808.1(3)
_computing_cell_refinement 'SAINT (Bruker, 2018)'
_computing_data_collection '<i>APEX3</i> (Bruker, 2018)'
_computing_data_reduction 'SAINT (Bruker, 2018)'
_computing_structure_refinement 'SHELXL-2016/6 (Sheldrick, 2016)'
_computing_structure_solution 'SHELXT (Sheldrick, 2016)'
_diffrn_ambient_temperature 150(2)
_diffrn_measured_fraction_theta_full 1.000
_diffrn_measured_fraction_theta_max 1.000
_diffrn_measurement_device_type 'Bruker D8 Venture'
_diffrn_measurement_method \w
_diffrn_radiation_type MoK\a
_diffrn_radiation_wavelength 0.71073
_diffrn_reflns_av_R_equivalents 0.0354
_diffrn_reflns_av_unetI/netI 0.0270
_diffrn_reflns_Laue_measured_fraction_full 1.000
_diffrn_reflns_Laue_measured_fraction_max 1.000
_diffrn_reflns_limit_h_max 10
_diffrn_reflns_limit_h_min -10
_diffrn_reflns_limit_k_max 41
_diffrn_reflns_limit_k_min -41
_diffrn_reflns_limit_l_max 18
_diffrn_reflns_limit_l_min -18
_diffrn_reflns_number 47704
_diffrn_reflns_point_group_measured_fraction_full 1.000
_diffrn_reflns_point_group_measured_fraction_max 1.000
_diffrn_reflns_theta_full 25.242
_diffrn_reflns_theta_max 26.997
_diffrn_reflns_theta_min 1.528
_exptl_absorpt_coefficient_mu 0.634
_exptl_absorpt_correction_type multi-scan
_exptl_absorpt_process_details 'SADABS (Bruker, 2016)'
_exptl_crystal_colour colourless
_exptl_crystal_density_diffrn 1.483
_exptl_crystal_description prism
_exptl_crystal_F_000 1736
_exptl_crystal_size_max 0.200
_exptl_crystal_size_mid 0.100
_exptl_crystal_size_min 0.050
_exptl_transmission_factor_max 0.8622
_exptl_transmission_factor_min 0.7662
_refine_diff_density_max 0.687
_refine_diff_density_min -0.405
_refine_diff_density_rms 0.073
_refine_ls_extinction_method none
_refine_ls_goodness_of_fit_ref 1.316
_refine_ls_hydrogen_treatment mixed
_refine_ls_matrix_type full
_refine_ls_number_parameters 468
_refine_ls_number_reflns 8309
_refine_ls_number_restraints 0
_refine_ls_restrained_S_all 1.316
_refine_ls_R_factor_all 0.0700
_refine_ls_R_factor_gt 0.0657
_refine_ls_shift/su_max 0.000
_refine_ls_shift/su_mean 0.000
_refine_ls_structure_factor_coef Fsqd
_refine_ls_weighting_details 'w=1/[\s^2^(Fo^2^)+9.0000P] where P=(Fo^2^+2Fc^2^)/3'
_refine_ls_weighting_scheme calc
_refine_ls_wR_factor_gt 0.1193
_refine_ls_wR_factor_ref 0.1209
_reflns_Friedel_coverage 0.000
_reflns_number_gt 7843
_reflns_number_total 8309
_reflns_threshold_expression 'I > 2\s(I)'
_cod_data_source_file d1cp00956g2.cif
_cod_data_source_block A
_cod_depositor_comments
;

2024-12-16
Z value and formula fixed to values more according to usual
chemical conventions.                 miguel
;
_cod_original_formula_sum 'C36 H30 Cl8 N4 O3'
_cod_original_formula_weight 850.24
_cod_original_formula_moiety '2(C18 H14 Cl4 N2 O), H2 O'
_cod_original_formula_units_Z 4
_cod_original_sg_symbol_H-M 'P 21/n'
_cod_database_code 7242809
_shelx_shelxl_version_number 2016/6
_shelx_space_group_comment
;
The symmetry employed for this shelxl refinement is uniquely defined
by the following loop, which should always be used as a source of
symmetry information in preference to the above space-group names.
They are only intended as comments.
;
_shelx_estimated_absorpt_t_min 0.884
_shelx_estimated_absorpt_t_max 0.969

loop_
_space_group_symop_operation_xyz
'x, y, z'
'-x+1/2, y+1/2, -z+1/2'
'-x, -y, -z'
'x-1/2, -y-1/2, z-1/2'

loop_
_atom_site_label
_atom_site_type_symbol
_atom_site_fract_x
_atom_site_fract_y
_atom_site_fract_z
_atom_site_U_iso_or_equiv
_atom_site_adp_type
_atom_site_occupancy
_atom_site_site_symmetry_order
_atom_site_calc_flag
_atom_site_refinement_flags_posn
_atom_site_refinement_flags_adp
_atom_site_refinement_flags_occupancy
_atom_site_disorder_assembly
_atom_site_disorder_group
O1 O -0.1179(3) 0.34630(7) 0.11400(16) 0.0279(5) Uani 1 1 d . . . . .
N11 N 0.1398(4) 0.28334(8) 0.13595(19) 0.0262(6) Uani 1 1 d . . . . .
N12 N 0.3064(5) 0.29469(10) 0.2565(2) 0.0430(9) Uani 1 1 d . . . . .
Cl11 Cl -0.58057(10) 0.30294(3) -0.26352(6) 0.0329(2) Uani 1 1 d . . . . .
Cl12 Cl 0.05921(10) 0.29604(3) -0.14950(6) 0.02662(18) Uani 1 1 d . . . . .
Cl13 Cl -0.17201(15) 0.48066(3) 0.08763(7) 0.0457(3) Uani 1 1 d . . . . .
Cl14 Cl -0.39223(14) 0.47159(3) 0.43237(8) 0.0487(3) Uani 1 1 d . . . . .
C11 C -0.0580(4) 0.32343(10) 0.0390(2) 0.0224(7) Uani 1 1 d . . . . .
H11 H 0.043536 0.336999 0.013940 0.027 Uiso 1 1 calc R U . . .
C12 C -0.0107(4) 0.28154(10) 0.0778(2) 0.0258(7) Uani 1 1 d . . . . .
H12A H -0.104783 0.270883 0.113836 0.031 Uiso 1 1 calc R U . . .
H12B H 0.008040 0.262344 0.026552 0.031 Uiso 1 1 calc R U . . .
C13 C 0.1511(5) 0.29506(11) 0.2247(2) 0.0343(9) Uani 1 1 d . . . . .
H13 H 0.057534 0.302675 0.260021 0.041 Uiso 1 1 calc R U . . .
C14 C 0.3999(5) 0.28253(13) 0.1837(3) 0.0431(10) Uani 1 1 d . . . . .
H14 H 0.518280 0.279538 0.185187 0.052 Uiso 1 1 calc R U . . .
C15 C 0.2995(5) 0.27536(12) 0.1091(3) 0.0350(8) Uani 1 1 d . . . . .
H15 H 0.333341 0.266600 0.050260 0.042 Uiso 1 1 calc R U . . .
C31 C -0.1882(4) 0.40958(10) 0.1820(2) 0.0264(7) Uani 1 1 d . . . . .
C32 C -0.2237(5) 0.38780(11) 0.2603(2) 0.0315(8) Uani 1 1 d . . . . .
H32 H -0.204289 0.359140 0.261330 0.038 Uiso 1 1 calc R U . . .
C33 C -0.2865(5) 0.40640(12) 0.3372(3) 0.0348(8) Uani 1 1 d . . . . .
H33 H -0.310274 0.390800 0.390252 0.042 Uiso 1 1 calc R U . . .
C34 C -0.3141(4) 0.44785(11) 0.3356(3) 0.0306(8) Uani 1 1 d . . . . .
C35 C -0.2801(5) 0.47105(11) 0.2594(3) 0.0336(8) Uani 1 1 d . . . . .
H35 H -0.299112 0.499727 0.258859 0.040 Uiso 1 1 calc R U . . .
C36 C -0.2172(5) 0.45127(10) 0.1835(2) 0.0297(8) Uani 1 1 d . . . . .
C37 C -0.1194(5) 0.38944(10) 0.0986(2) 0.0275(7) Uani 1 1 d . . . . .
H37A H -0.190457 0.396013 0.044056 0.033 Uiso 1 1 calc R U . . .
H37B H -0.004391 0.399355 0.087664 0.033 Uiso 1 1 calc R U . . .
C41 C -0.1911(4) 0.31870(9) -0.0367(2) 0.0205(6) Uani 1 1 d . . . . .
C42 C -0.3596(4) 0.32621(10) -0.0211(2) 0.0262(7) Uani 1 1 d . . . . .
H42 H -0.392560 0.334566 0.038209 0.031 Uiso 1 1 calc R U . . .
C43 C -0.4810(4) 0.32179(10) -0.0902(2) 0.0272(7) Uani 1 1 d . . . . .
H43 H -0.595524 0.327326 -0.078809 0.033 Uiso 1 1 calc R U . . .
C44 C -0.4312(4) 0.30913(10) -0.1758(2) 0.0233(7) Uani 1 1 d . . . . .
C45 C -0.2663(4) 0.30102(10) -0.1940(2) 0.0230(7) Uani 1 1 d . . . . .
H45 H -0.234050 0.292216 -0.253126 0.028 Uiso 1 1 calc R U . . .
C46 C -0.1485(4) 0.30604(9) -0.1241(2) 0.0202(6) Uani 1 1 d . . . . .
O2 O 1.1512(3) 0.39129(6) 0.49960(14) 0.0222(5) Uani 1 1 d . . . . .
N21 N 0.9268(4) 0.32625(8) 0.54242(19) 0.0257(6) Uani 1 1 d . . . . .
N22 N 0.6677(4) 0.31718(11) 0.4909(2) 0.0408(8) Uani 1 1 d . . . . .
Cl21 Cl 1.60559(11) 0.43622(3) 0.88027(6) 0.0319(2) Uani 1 1 d . . . . .
Cl22 Cl 0.97230(10) 0.40069(3) 0.78616(6) 0.02536(17) Uani 1 1 d . . . . .
Cl23 Cl 1.08953(14) 0.51104(3) 0.36431(7) 0.0384(2) Uani 1 1 d . . . . .
Cl24 Cl 1.36281(15) 0.43654(4) 0.07537(6) 0.0512(3) Uani 1 1 d . . . . .
C21 C 1.0955(4) 0.38597(10) 0.5900(2) 0.0205(6) Uani 1 1 d . . . . .
H21 H 0.987077 0.400786 0.597568 0.025 Uiso 1 1 calc R U . . .
C22 C 1.0672(4) 0.34002(10) 0.6005(2) 0.0238(7) Uani 1 1 d . . . . .
H22A H 1.170001 0.325141 0.583647 0.029 Uiso 1 1 calc R U . . .
H22B H 1.043904 0.333711 0.665357 0.029 Uiso 1 1 calc R U . . .
C23 C 0.7623(5) 0.33175(11) 0.5577(3) 0.0325(8) Uani 1 1 d . . . . .
H23 H 0.720023 0.344666 0.610722 0.039 Uiso 1 1 calc R U . . .
C24 C 0.7778(5) 0.30175(13) 0.4288(3) 0.0420(10) Uani 1 1 d . . . . .
H24 H 0.746011 0.289152 0.372388 0.050 Uiso 1 1 calc R U . . .
C25 C 0.9393(5) 0.30700(12) 0.4592(2) 0.0350(9) Uani 1 1 d . . . . .
H25 H 1.038740 0.299062 0.429309 0.042 Uiso 1 1 calc R U . . .
C51 C 1.1839(4) 0.43159(10) 0.3667(2) 0.0207(6) Uani 1 1 d . . . . .
C52 C 1.2500(4) 0.39718(11) 0.3254(2) 0.0271(7) Uani 1 1 d . . . . .
H52 H 1.258533 0.372356 0.359013 0.033 Uiso 1 1 calc R U . . .
C53 C 1.3042(5) 0.39848(12) 0.2353(2) 0.0325(8) Uani 1 1 d . . . . .
H53 H 1.349205 0.374752 0.207513 0.039 Uiso 1 1 calc R U . . .
C54 C 1.2916(5) 0.43461(12) 0.1872(2) 0.0325(8) Uani 1 1 d . . . . .
C55 C 1.2253(5) 0.46947(12) 0.2252(2) 0.0323(8) Uani 1 1 d . . . . .
H55 H 1.216065 0.494158 0.191177 0.039 Uiso 1 1 calc R U . . .
C56 C 1.1728(4) 0.46722(10) 0.3147(2) 0.0243(7) Uani 1 1 d . . . . .
C57 C 1.1255(4) 0.43126(9) 0.4637(2) 0.0213(6) Uani 1 1 d . . . . .
H57A H 1.189704 0.451471 0.500842 0.026 Uiso 1 1 calc R U . . .
H57B H 1.005206 0.438542 0.465457 0.026 Uiso 1 1 calc R U . . .
C61 C 1.2222(4) 0.40060(9) 0.6619(2) 0.0194(6) Uani 1 1 d . . . . .
C62 C 1.3887(4) 0.40697(10) 0.6397(2) 0.0227(7) Uani 1 1 d . . . . .
H62 H 1.421457 0.403532 0.577991 0.027 Uiso 1 1 calc R U . . .
C63 C 1.5082(4) 0.41825(10) 0.7055(2) 0.0244(7) Uani 1 1 d . . . . .
H63 H 1.621208 0.422838 0.689210 0.029 Uiso 1 1 calc R U . . .
C64 C 1.4595(4) 0.42267(10) 0.7955(2) 0.0219(6) Uani 1 1 d . . . . .
C65 C 1.2949(4) 0.41713(9) 0.8205(2) 0.0213(6) Uani 1 1 d . . . . .
H65 H 1.262326 0.420578 0.882228 0.026 Uiso 1 1 calc R U . . .
C66 C 1.1789(4) 0.40638(9) 0.7525(2) 0.0197(6) Uani 1 1 d . . . . .
O10 O 0.3341(4) 0.29413(9) 0.4518(2) 0.0419(7) Uani 1 1 d . . . . .
H1 H 0.335(8) 0.293(2) 0.385(5) 0.10(2) Uiso 1 1 d . . . . .
H2 H 0.433(6) 0.3060(14) 0.469(3) 0.046(13) Uiso 1 1 d . . . . .

loop_
_atom_site_aniso_label
_atom_site_aniso_U_11
_atom_site_aniso_U_22
_atom_site_aniso_U_33
_atom_site_aniso_U_23
_atom_site_aniso_U_13
_atom_site_aniso_U_12
O1 0.0416(14) 0.0199(11) 0.0222(12) -0.0028(9) -0.0020(10) 0.0030(10)
N11 0.0355(16) 0.0231(14) 0.0197(14) 0.0009(11) -0.0046(12) 0.0024(12)
N12 0.055(2) 0.0315(17) 0.041(2) 0.0002(15) -0.0243(17) 0.0006(16)
Cl11 0.0222(4) 0.0425(5) 0.0335(5) -0.0047(4) -0.0081(3) 0.0039(4)
Cl12 0.0172(3) 0.0369(4) 0.0257(4) 0.0013(3) -0.0001(3) 0.0055(3)
Cl13 0.0733(7) 0.0220(4) 0.0415(5) 0.0046(4) -0.0033(5) 0.0028(5)
Cl14 0.0487(6) 0.0489(6) 0.0486(6) -0.0239(5) 0.0064(5) 0.0021(5)
C11 0.0297(17) 0.0193(15) 0.0180(15) -0.0005(12) -0.0047(13) 0.0011(13)
C12 0.0332(18) 0.0203(16) 0.0237(17) 0.0004(13) -0.0070(14) 0.0007(14)
C13 0.051(2) 0.0265(18) 0.0251(18) -0.0035(14) -0.0099(16) 0.0066(17)
C14 0.035(2) 0.038(2) 0.055(3) 0.015(2) -0.0110(19) -0.0043(18)
C15 0.036(2) 0.033(2) 0.036(2) 0.0064(16) -0.0005(16) 0.0007(16)
C31 0.0299(17) 0.0211(16) 0.0276(17) -0.0046(13) -0.0095(14) 0.0010(13)
C32 0.038(2) 0.0239(17) 0.0319(19) -0.0019(14) -0.0036(16) 0.0043(15)
C33 0.043(2) 0.0316(19) 0.0297(19) -0.0050(15) -0.0004(16) 0.0006(17)
C34 0.0272(18) 0.0304(18) 0.0342(19) -0.0147(15) -0.0029(15) 0.0011(15)
C35 0.037(2) 0.0200(17) 0.043(2) -0.0073(15) -0.0075(17) 0.0043(15)
C36 0.0355(19) 0.0223(17) 0.0310(19) 0.0017(14) -0.0067(15) 0.0014(14)
C37 0.0361(19) 0.0202(16) 0.0258(17) -0.0015(13) -0.0060(14) 0.0016(14)
C41 0.0231(15) 0.0175(15) 0.0209(15) 0.0027(12) -0.0005(12) -0.0005(12)
C42 0.0300(18) 0.0257(17) 0.0230(16) -0.0017(13) 0.0032(14) 0.0001(14)
C43 0.0211(16) 0.0274(17) 0.0331(19) -0.0033(14) 0.0058(14) 0.0022(14)
C44 0.0210(15) 0.0242(16) 0.0247(16) 0.0016(13) -0.0040(13) -0.0001(13)
C45 0.0250(16) 0.0220(16) 0.0220(16) 0.0018(13) -0.0003(13) 0.0026(13)
C46 0.0190(15) 0.0192(15) 0.0225(16) 0.0020(12) 0.0020(12) 0.0013(12)
O2 0.0330(12) 0.0182(11) 0.0154(10) 0.0037(8) 0.0008(9) -0.0005(9)
N21 0.0323(15) 0.0234(14) 0.0214(14) 0.0035(11) -0.0023(12) -0.0099(12)
N22 0.0346(18) 0.048(2) 0.0393(19) 0.0081(16) -0.0100(15) -0.0128(16)
Cl21 0.0250(4) 0.0442(5) 0.0262(4) -0.0001(4) -0.0050(3) -0.0086(4)
Cl22 0.0187(4) 0.0316(4) 0.0259(4) 0.0045(3) 0.0038(3) -0.0009(3)
Cl23 0.0594(6) 0.0185(4) 0.0371(5) 0.0038(4) -0.0018(4) 0.0043(4)
Cl24 0.0554(6) 0.0777(8) 0.0209(5) 0.0053(5) 0.0086(4) -0.0108(6)
C21 0.0228(15) 0.0212(15) 0.0175(15) 0.0038(12) 0.0012(12) -0.0008(12)
C22 0.0269(17) 0.0235(16) 0.0207(16) 0.0050(13) -0.0050(13) -0.0061(13)
C23 0.0301(19) 0.0323(19) 0.035(2) 0.0051(15) -0.0045(15) -0.0040(15)
C24 0.051(2) 0.043(2) 0.032(2) 0.0031(17) -0.0101(18) -0.021(2)
C25 0.045(2) 0.036(2) 0.0238(18) -0.0013(15) 0.0013(16) -0.0137(17)
C51 0.0232(15) 0.0227(15) 0.0160(15) 0.0022(12) -0.0018(12) -0.0041(13)
C52 0.0330(18) 0.0247(17) 0.0237(17) 0.0041(13) 0.0018(14) -0.0004(14)
C53 0.036(2) 0.036(2) 0.0257(18) -0.0034(15) 0.0054(15) 0.0009(16)
C54 0.0315(19) 0.046(2) 0.0200(17) 0.0052(15) 0.0013(14) -0.0097(17)
C55 0.035(2) 0.035(2) 0.0258(18) 0.0114(15) -0.0017(15) -0.0093(16)
C56 0.0289(17) 0.0209(16) 0.0227(16) 0.0028(13) -0.0047(13) -0.0023(13)
C57 0.0290(17) 0.0163(14) 0.0186(15) 0.0015(12) -0.0016(13) -0.0001(13)
C61 0.0227(15) 0.0153(14) 0.0203(15) 0.0040(12) -0.0006(12) 0.0010(12)
C62 0.0219(15) 0.0254(16) 0.0208(16) 0.0016(13) 0.0042(12) 0.0001(13)
C63 0.0176(15) 0.0282(17) 0.0275(17) 0.0004(14) 0.0039(13) -0.0009(13)
C64 0.0213(15) 0.0219(16) 0.0223(16) 0.0021(12) -0.0038(12) -0.0009(12)
C65 0.0244(16) 0.0202(15) 0.0193(15) 0.0016(12) 0.0018(12) 0.0013(12)
C66 0.0191(15) 0.0158(14) 0.0242(16) 0.0024(12) 0.0031(12) 0.0004(12)
O10 0.0346(16) 0.0457(17) 0.0451(18) -0.0019(14) -0.0092(13) 0.0045(13)

loop_
_atom_type_symbol
_atom_type_description
_atom_type_scat_dispersion_real
_atom_type_scat_dispersion_imag
_atom_type_scat_source
C C 0.0033 0.0016 'International Tables Vol C Tables 4.2.6.8 and 6.1.1.4'
H H 0.0000 0.0000 'International Tables Vol C Tables 4.2.6.8 and 6.1.1.4'
N N 0.0061 0.0033 'International Tables Vol C Tables 4.2.6.8 and 6.1.1.4'
O O 0.0106 0.0060 'International Tables Vol C Tables 4.2.6.8 and 6.1.1.4'
Cl Cl 0.1484 0.1585 'International Tables Vol C Tables 4.2.6.8 and 6.1.1.4'

loop_
_geom_angle_atom_site_label_1
_geom_angle_atom_site_label_2
_geom_angle_atom_site_label_3
_geom_angle
_geom_angle_site_symmetry_1
_geom_angle_site_symmetry_3
_geom_angle_publ_flag
C11 O1 C37 113.6(3) . . ?
C13 N11 C15 106.6(3) . . ?
C13 N11 C12 127.4(3) . . ?
C15 N11 C12 125.9(3) . . ?
C13 N12 C14 104.7(3) . . ?
O1 C11 C41 111.8(3) . . ?
O1 C11 C12 105.8(3) . . ?
C41 C11 C12 109.9(3) . . ?
O1 C11 H11 109.8 . . ?
C41 C11 H11 109.8 . . ?
C12 C11 H11 109.8 . . ?
N11 C12 C11 112.0(3) . . ?
N11 C12 H12A 109.2 . . ?
C11 C12 H12A 109.2 . . ?
N11 C12 H12B 109.2 . . ?
C11 C12 H12B 109.2 . . ?
H12A C12 H12B 107.9 . . ?
N12 C13 N11 112.2(4) . . ?
N12 C13 H13 123.9 . . ?
N11 C13 H13 123.9 . . ?
C15 C14 N12 110.5(4) . . ?
C15 C14 H14 124.7 . . ?
N12 C14 H14 124.7 . . ?
C14 C15 N11 105.9(4) . . ?
C14 C15 H15 127.0 . . ?
N11 C15 H15 127.0 . . ?
C32 C31 C36 117.3(3) . . ?
C32 C31 C37 122.1(3) . . ?
C36 C31 C37 120.6(3) . . ?
C33 C32 C31 122.0(3) . . ?
C33 C32 H32 119.0 . . ?
C31 C32 H32 119.0 . . ?
C34 C33 C32 118.8(4) . . ?
C34 C33 H33 120.6 . . ?
C32 C33 H33 120.6 . . ?
C33 C34 C35 121.5(3) . . ?
C33 C34 Cl14 119.2(3) . . ?
C35 C34 Cl14 119.4(3) . . ?
C34 C35 C36 118.0(3) . . ?
C34 C35 H35 121.0 . . ?
C36 C35 H35 121.0 . . ?
C31 C36 C35 122.4(3) . . ?
C31 C36 Cl13 119.6(3) . . ?
C35 C36 Cl13 118.0(3) . . ?
O1 C37 C31 107.9(3) . . ?
O1 C37 H37A 110.1 . . ?
C31 C37 H37A 110.1 . . ?
O1 C37 H37B 110.1 . . ?
C31 C37 H37B 110.1 . . ?
H37A C37 H37B 108.4 . . ?
C46 C41 C42 117.3(3) . . ?
C46 C41 C11 121.0(3) . . ?
C42 C41 C11 121.7(3) . . ?
C43 C42 C41 121.6(3) . . ?
C43 C42 H42 119.2 . . ?
C41 C42 H42 119.2 . . ?
C44 C43 C42 118.5(3) . . ?
C44 C43 H43 120.8 . . ?
C42 C43 H43 120.8 . . ?
C45 C44 C43 121.9(3) . . ?
C45 C44 Cl11 118.6(3) . . ?
C43 C44 Cl11 119.6(3) . . ?
C44 C45 C46 118.2(3) . . ?
C44 C45 H45 120.9 . . ?
C46 C45 H45 120.9 . . ?
C45 C46 C41 122.5(3) . . ?
C45 C46 Cl12 117.1(2) . . ?
C41 C46 Cl12 120.4(2) . . ?
C21 O2 C57 114.3(2) . . ?
C23 N21 C25 107.3(3) . . ?
C23 N21 C22 126.8(3) . . ?
C25 N21 C22 125.8(3) . . ?
C23 N22 C24 105.0(3) . . ?
O2 C21 C61 112.8(3) . . ?
O2 C21 C22 105.4(3) . . ?
C61 C21 C22 109.7(2) . . ?
O2 C21 H21 109.6 . . ?
C61 C21 H21 109.6 . . ?
C22 C21 H21 109.6 . . ?
N21 C22 C21 111.0(3) . . ?
N21 C22 H22A 109.4 . . ?
C21 C22 H22A 109.4 . . ?
N21 C22 H22B 109.4 . . ?
C21 C22 H22B 109.4 . . ?
H22A C22 H22B 108.0 . . ?
N22 C23 N21 112.1(4) . . ?
N22 C23 H23 124.0 . . ?
N21 C23 H23 124.0 . . ?
C25 C24 N22 110.7(3) . . ?
C25 C24 H24 124.7 . . ?
N22 C24 H24 124.7 . . ?
C24 C25 N21 105.0(4) . . ?
C24 C25 H25 127.5 . . ?
N21 C25 H25 127.5 . . ?
C52 C51 C56 117.5(3) . . ?
C52 C51 C57 122.2(3) . . ?
C56 C51 C57 120.2(3) . . ?
C51 C52 C53 120.9(3) . . ?
C51 C52 H52 119.5 . . ?
C53 C52 H52 119.5 . . ?
C54 C53 C52 119.1(3) . . ?
C54 C53 H53 120.4 . . ?
C52 C53 H53 120.4 . . ?
C53 C54 C55 121.9(3) . . ?
C53 C54 Cl24 119.2(3) . . ?
C55 C54 Cl24 118.9(3) . . ?
C54 C55 C56 117.6(3) . . ?
C54 C55 H55 121.2 . . ?
C56 C55 H55 121.2 . . ?
C55 C56 C51 122.9(3) . . ?
C55 C56 Cl23 118.4(3) . . ?
C51 C56 Cl23 118.8(3) . . ?
O2 C57 C51 108.0(3) . . ?
O2 C57 H57A 110.1 . . ?
C51 C57 H57A 110.1 . . ?
O2 C57 H57B 110.1 . . ?
C51 C57 H57B 110.1 . . ?
H57A C57 H57B 108.4 . . ?
C66 C61 C62 117.5(3) . . ?
C66 C61 C21 121.7(3) . . ?
C62 C61 C21 120.7(3) . . ?
C63 C62 C61 121.6(3) . . ?
C63 C62 H62 119.2 . . ?
C61 C62 H62 119.2 . . ?
C64 C63 C62 118.7(3) . . ?
C64 C63 H63 120.6 . . ?
C62 C63 H63 120.6 . . ?
C65 C64 C63 121.7(3) . . ?
C65 C64 Cl21 118.1(2) . . ?
C63 C64 Cl21 120.2(2) . . ?
C64 C65 C66 117.8(3) . . ?
C64 C65 H65 121.1 . . ?
C66 C65 H65 121.1 . . ?
C65 C66 C61 122.7(3) . . ?
C65 C66 Cl22 116.5(2) . . ?
C61 C66 Cl22 120.8(2) . . ?
H1 O10 H2 105(5) . . ?

loop_
_geom_bond_atom_site_label_1
_geom_bond_atom_site_label_2
_geom_bond_distance
_geom_bond_site_symmetry_2
_geom_bond_publ_flag
O1 C11 1.418(4) . ?
O1 C37 1.428(4) . ?
N11 C13 1.352(4) . ?
N11 C15 1.367(5) . ?
N11 C12 1.457(4) . ?
N12 C13 1.314(5) . ?
N12 C14 1.371(6) . ?
Cl11 C44 1.742(3) . ?
Cl12 C46 1.738(3) . ?
Cl13 C36 1.742(4) . ?
Cl14 C34 1.739(4) . ?
C11 C41 1.522(4) . ?
C11 C12 1.526(4) . ?
C11 H11 1.0000 . ?
C12 H12A 0.9900 . ?
C12 H12B 0.9900 . ?
C13 H13 0.9500 . ?
C14 C15 1.357(6) . ?
C14 H14 0.9500 . ?
C15 H15 0.9500 . ?
C31 C32 1.382(5) . ?
C31 C36 1.383(5) . ?
C31 C37 1.500(5) . ?
C32 C33 1.380(5) . ?
C32 H32 0.9500 . ?
C33 C34 1.373(5) . ?
C33 H33 0.9500 . ?
C34 C35 1.379(5) . ?
C35 C36 1.386(5) . ?
C35 H35 0.9500 . ?
C37 H37A 0.9900 . ?
C37 H37B 0.9900 . ?
C41 C46 1.391(4) . ?
C41 C42 1.391(5) . ?
C42 C43 1.390(5) . ?
C42 H42 0.9500 . ?
C43 C44 1.384(5) . ?
C43 H43 0.9500 . ?
C44 C45 1.375(4) . ?
C45 C46 1.382(4) . ?
C45 H45 0.9500 . ?
O2 C21 1.412(4) . ?
O2 C57 1.421(4) . ?
N21 C23 1.349(5) . ?
N21 C25 1.374(4) . ?
N21 C22 1.461(4) . ?
N22 C23 1.310(5) . ?
N22 C24 1.373(6) . ?
Cl21 C64 1.739(3) . ?
Cl22 C66 1.741(3) . ?
Cl23 C56 1.744(3) . ?
Cl24 C54 1.742(4) . ?
C21 C61 1.519(4) . ?
C21 C22 1.527(4) . ?
C21 H21 1.0000 . ?
C22 H22A 0.9900 . ?
C22 H22B 0.9900 . ?
C23 H23 0.9500 . ?
C24 C25 1.365(6) . ?
C24 H24 0.9500 . ?
C25 H25 0.9500 . ?
C51 C52 1.386(5) . ?
C51 C56 1.392(4) . ?
C51 C57 1.501(4) . ?
C52 C53 1.394(5) . ?
C52 H52 0.9500 . ?
C53 C54 1.377(5) . ?
C53 H53 0.9500 . ?
C54 C55 1.379(6) . ?
C55 C56 1.382(5) . ?
C55 H55 0.9500 . ?
C57 H57A 0.9900 . ?
C57 H57B 0.9900 . ?
C61 C66 1.388(4) . ?
C61 C62 1.390(4) . ?
C62 C63 1.389(5) . ?
C62 H62 0.9500 . ?
C63 C64 1.385(5) . ?
C63 H63 0.9500 . ?
C64 C65 1.383(4) . ?
C65 C66 1.387(4) . ?
C65 H65 0.9500 . ?
O10 H1 0.98(7) . ?
O10 H2 0.91(5) . ?

loop_
_geom_hbond_atom_site_label_D
_geom_hbond_atom_site_label_H
_geom_hbond_atom_site_label_A
_geom_hbond_distance_DH
_geom_hbond_distance_HA
_geom_hbond_distance_DA
_geom_hbond_angle_DHA
_geom_hbond_site_symmetry_A
O10 H1 N12 0.98(7) 1.88(7) 2.854(5) 173(6) .
O10 H2 N22 0.91(5) 1.93(5) 2.814(4) 164(4) .

loop_
_geom_torsion_atom_site_label_1
_geom_torsion_atom_site_label_2
_geom_torsion_atom_site_label_3
_geom_torsion_atom_site_label_4
_geom_torsion
_geom_torsion_site_symmetry_1
_geom_torsion_site_symmetry_2
_geom_torsion_site_symmetry_3
_geom_torsion_site_symmetry_4
_geom_torsion_publ_flag
C37 O1 C11 C41 -78.7(3) . . . . ?
C37 O1 C11 C12 161.7(3) . . . . ?
C13 N11 C12 C11 81.0(4) . . . . ?
C15 N11 C12 C11 -95.3(4) . . . . ?
O1 C11 C12 N11 -71.4(3) . . . . ?
C41 C11 C12 N11 167.8(3) . . . . ?
C14 N12 C13 N11 0.7(4) . . . . ?
C15 N11 C13 N12 -0.7(4) . . . . ?
C12 N11 C13 N12 -177.6(3) . . . . ?
C13 N12 C14 C15 -0.5(4) . . . . ?
N12 C14 C15 N11 0.1(4) . . . . ?
C13 N11 C15 C14 0.3(4) . . . . ?
C12 N11 C15 C14 177.3(3) . . . . ?
C36 C31 C32 C33 0.4(5) . . . . ?
C37 C31 C32 C33 179.8(3) . . . . ?
C31 C32 C33 C34 -0.1(6) . . . . ?
C32 C33 C34 C35 -0.2(6) . . . . ?
C32 C33 C34 Cl14 -179.7(3) . . . . ?
C33 C34 C35 C36 0.2(6) . . . . ?
Cl14 C34 C35 C36 179.7(3) . . . . ?
C32 C31 C36 C35 -0.3(5) . . . . ?
C37 C31 C36 C35 -179.8(3) . . . . ?
C32 C31 C36 Cl13 179.0(3) . . . . ?
C37 C31 C36 Cl13 -0.4(5) . . . . ?
C34 C35 C36 C31 0.0(6) . . . . ?
C34 C35 C36 Cl13 -179.3(3) . . . . ?
C11 O1 C37 C31 178.9(3) . . . . ?
C32 C31 C37 O1 6.0(5) . . . . ?
C36 C31 C37 O1 -174.6(3) . . . . ?
O1 C11 C41 C46 164.7(3) . . . . ?
C12 C11 C41 C46 -78.2(4) . . . . ?
O1 C11 C41 C42 -16.3(4) . . . . ?
C12 C11 C41 C42 100.9(4) . . . . ?
C46 C41 C42 C43 -0.8(5) . . . . ?
C11 C41 C42 C43 -179.8(3) . . . . ?
C41 C42 C43 C44 0.8(5) . . . . ?
C42 C43 C44 C45 -0.2(5) . . . . ?
C42 C43 C44 Cl11 179.5(3) . . . . ?
C43 C44 C45 C46 -0.3(5) . . . . ?
Cl11 C44 C45 C46 179.9(2) . . . . ?
C44 C45 C46 C41 0.3(5) . . . . ?
C44 C45 C46 Cl12 -179.4(2) . . . . ?
C42 C41 C46 C45 0.3(5) . . . . ?
C11 C41 C46 C45 179.3(3) . . . . ?
C42 C41 C46 Cl12 179.9(2) . . . . ?
C11 C41 C46 Cl12 -1.0(4) . . . . ?
C57 O2 C21 C61 -82.7(3) . . . . ?
C57 O2 C21 C22 157.5(3) . . . . ?
C23 N21 C22 C21 -75.9(4) . . . . ?
C25 N21 C22 C21 100.5(4) . . . . ?
O2 C21 C22 N21 -67.4(3) . . . . ?
C61 C21 C22 N21 170.8(3) . . . . ?
C24 N22 C23 N21 -0.5(4) . . . . ?
C25 N21 C23 N22 0.5(4) . . . . ?
C22 N21 C23 N22 177.5(3) . . . . ?
C23 N22 C24 C25 0.3(5) . . . . ?
N22 C24 C25 N21 0.0(4) . . . . ?
C23 N21 C25 C24 -0.3(4) . . . . ?
C22 N21 C25 C24 -177.3(3) . . . . ?
C56 C51 C52 C53 0.4(5) . . . . ?
C57 C51 C52 C53 -179.6(3) . . . . ?
C51 C52 C53 C54 0.1(5) . . . . ?
C52 C53 C54 C55 -0.7(6) . . . . ?
C52 C53 C54 Cl24 178.8(3) . . . . ?
C53 C54 C55 C56 0.7(6) . . . . ?
Cl24 C54 C55 C56 -178.8(3) . . . . ?
C54 C55 C56 C51 -0.2(5) . . . . ?
C54 C55 C56 Cl23 179.7(3) . . . . ?
C52 C51 C56 C55 -0.4(5) . . . . ?
C57 C51 C56 C55 179.6(3) . . . . ?
C52 C51 C56 Cl23 179.8(2) . . . . ?
C57 C51 C56 Cl23 -0.2(4) . . . . ?
C21 O2 C57 C51 -177.6(2) . . . . ?
C52 C51 C57 O2 -0.1(4) . . . . ?
C56 C51 C57 O2 179.9(3) . . . . ?
O2 C21 C61 C66 165.8(3) . . . . ?
C22 C21 C61 C66 -77.0(4) . . . . ?
O2 C21 C61 C62 -17.1(4) . . . . ?
C22 C21 C61 C62 100.1(3) . . . . ?
C66 C61 C62 C63 0.7(5) . . . . ?
C21 C61 C62 C63 -176.5(3) . . . . ?
C61 C62 C63 C64 0.8(5) . . . . ?
C62 C63 C64 C65 -1.6(5) . . . . ?
C62 C63 C64 Cl21 179.3(3) . . . . ?
C63 C64 C65 C66 0.8(5) . . . . ?
Cl21 C64 C65 C66 179.9(2) . . . . ?
C64 C65 C66 C61 0.8(5) . . . . ?
C64 C65 C66 Cl22 -178.7(2) . . . . ?
C62 C61 C66 C65 -1.5(5) . . . . ?
C21 C61 C66 C65 175.7(3) . . . . ?
C62 C61 C66 Cl22 178.0(2) . . . . ?
C21 C61 C66 Cl22 -4.8(4) . . . . ?
